data_2004559
loop_
_publ_author_name
'Deschamps, J. R.'
'George, C.'
'Flippen-Anderson, J. L.'

_publ_section_title
;
 A Diacetylmorphine Polymorph
;
_journal_issue 3
_journal_name_full 'Acta Crystallographica Section C'
_journal_page_first 698
_journal_page_last 700
_journal_paper_doi 10.1107/S0108270195013503
_journal_volume 52
_journal_year 1996
_chemical_formula_iupac 'C21 H23 N1 O5'
_chemical_formula_moiety 'C21 H23 N1 O5'
_chemical_formula_sum 'C21 H23 N O5'
_chemical_formula_weight 369.40
_chemical_name_common heroin
_chemical_name_systematic
;
 7,8-didehydro-4,5-epoxy-17-methylmorphinan-3,6-diol diacetate
;
_symmetry_cell_setting monoclinic
_symmetry_space_group_name_H-M 'P 1 21 1'
_audit_creation_method SHELXL
_cell_angle_alpha 90.
_cell_angle_beta 94.94(11)
_cell_angle_gamma 90.
_cell_formula_units_Z 4
_cell_length_a 7.381(1)
_cell_length_b 32.096(2)
_cell_length_c 7.884(1)
_cell_measurement_reflns_used 28
_cell_measurement_temperature 293(2)
_cell_measurement_theta_max 26.58
_cell_measurement_theta_min 8.91
_cell_volume 1860.8(5)
_computing_cell_refinement SHELXTL
_computing_data_collection 'SHELXTL (Sheldrick, 1991)'
_computing_data_reduction SHELXTL
_computing_molecular_graphics SHELXTL
_computing_publication_material SHELXTL
_computing_structure_refinement 'SHELXL (Sheldrick, 1995)'
_computing_structure_solution SHELXTL
_diffrn_ambient_temperature 293(2)
_diffrn_measurement_device 'Siemens R3m/V'
_diffrn_measurement_method \q/2\q
_diffrn_radiation_monochromator graphite
_diffrn_radiation_source 'sealed tube'
_diffrn_radiation_type CuK\a
_diffrn_radiation_wavelength 1.54178
_diffrn_reflns_av_R_equivalents 0.0162
_diffrn_reflns_av_sigmaI/netI 0.0504
_diffrn_reflns_limit_h_max 7
_diffrn_reflns_limit_h_min -8
_diffrn_reflns_limit_k_max 34
_diffrn_reflns_limit_k_min 0
_diffrn_reflns_limit_l_max 8
_diffrn_reflns_limit_l_min 0
_diffrn_reflns_number 2852
_diffrn_reflns_theta_max 56.95
_diffrn_reflns_theta_min 2.75
_diffrn_standards_decay_% 'random variation of 2%'
_diffrn_standards_interval_count 97
_diffrn_standards_number 3
_exptl_absorpt_coefficient_mu 0.773
_exptl_absorpt_correction_type none
_exptl_crystal_colour colorless
_exptl_crystal_density_diffrn 1.319
_exptl_crystal_density_method 'not measured'
_exptl_crystal_description prism
_exptl_crystal_F_000 784
_exptl_crystal_size_max 0.30
_exptl_crystal_size_mid 0.20
_exptl_crystal_size_min 0.18
_refine_diff_density_max 0.352
_refine_diff_density_min -0.211
_refine_ls_abs_structure_details 'Flack (1983) parameter = -0.02(41)'
_refine_ls_abs_structure_Flack -0.0(4)
_refine_ls_extinction_coef 0.0042(6)
_refine_ls_extinction_method SHELXL
_refine_ls_goodness_of_fit_all 1.006
_refine_ls_goodness_of_fit_obs 1.011
_refine_ls_hydrogen_treatment 'H atoms riding'
_refine_ls_matrix_type full
_refine_ls_number_parameters 488
_refine_ls_number_reflns 2560
_refine_ls_number_restraints 1
_refine_ls_restrained_S_all 1.006
_refine_ls_restrained_S_obs 1.010
_refine_ls_R_factor_all 0.0595
_refine_ls_R_factor_obs 0.0481
_refine_ls_shift/esd_max 0.040
_refine_ls_shift/esd_mean 0.003
_refine_ls_structure_factor_coef Fsqd
_refine_ls_weighting_scheme
;
calc w = 1/[\s^2^(F~o~^2^) + (0.0882P)^2^ + 0.4078P]
where P = (F~o~^2^ + 2F~c~^2^)/3
;
_refine_ls_wR_factor_all 0.1384
_refine_ls_wR_factor_obs 0.1262
_reflns_number_observed 2187
_reflns_number_total 2560
_reflns_observed_criterion >2\s(I)
_cod_data_source_file ab1311.cif
_cod_data_source_block diacetylmorphine
_cod_original_cell_volume 1860.79(12)
_cod_original_sg_symbol_H-M 'P 21'
_cod_database_code 2004559

loop_
_symmetry_equiv_pos_as_xyz
'x, y, z'
'x+1/2, -y+1/2, -z'

loop_
_atom_site_aniso_label
_atom_site_aniso_U_11
_atom_site_aniso_U_22
_atom_site_aniso_U_33
_atom_site_aniso_U_12
_atom_site_aniso_U_13
_atom_site_aniso_U_23
O1 0.049(2) 0.060(3) 0.071(3) -0.008(2) -0.004(2) -0.026(2)
C1 0.052(3) 0.034(3) 0.057(4) 0.001(3) 0.007(3) 0.005(3)
O2 0.057(3) 0.046(2) 0.040(2) -0.003(2) -0.002(2) -0.008(2)
C2 0.052(4) 0.036(3) 0.068(4) -0.005(3) 0.015(3) 0.000(3)
C3 0.041(3) 0.043(3) 0.060(4) -0.001(3) 0.010(3) -0.015(3)
O3 0.094(5) 0.206(8) 0.091(4) 0.058(5) -0.015(3) -0.084(5)
O4 0.050(2) 0.047(2) 0.057(3) 0.001(2) -0.006(2) 0.009(2)
C4 0.052(3) 0.032(3) 0.045(3) 0.004(3) 0.011(3) -0.002(3)
C5 0.045(3) 0.040(3) 0.038(3) 0.001(3) 0.001(3) -0.001(2)
O5 0.087(4) 0.107(4) 0.051(3) -0.017(3) -0.001(3) 0.020(3)
C6 0.043(3) 0.035(3) 0.042(3) -0.002(2) -0.009(2) 0.005(3)
C7 0.045(3) 0.037(3) 0.058(4) 0.008(3) 0.013(3) -0.003(3)
C8 0.051(4) 0.043(3) 0.046(3) 0.003(3) 0.008(3) -0.004(3)
C9 0.057(4) 0.040(3) 0.046(3) 0.000(3) -0.005(3) -0.005(3)
C10 0.062(4) 0.059(4) 0.044(3) -0.007(3) -0.011(3) 0.005(3)
C11 0.048(3) 0.034(3) 0.047(3) 0.004(3) 0.003(3) -0.002(3)
C12 0.037(3) 0.034(3) 0.048(3) 0.000(2) 0.007(3) -0.003(3)
C13 0.043(3) 0.037(3) 0.040(3) -0.007(2) 0.004(2) -0.005(3)
C14 0.050(3) 0.030(3) 0.048(3) 0.001(2) 0.001(3) -0.003(3)
C15 0.039(3) 0.041(3) 0.073(4) -0.003(3) 0.013(3) -0.005(3)
C16 0.050(4) 0.048(4) 0.083(5) 0.007(3) -0.001(3) 0.001(4)
N17 0.049(3) 0.049(3) 0.070(4) -0.001(2) -0.014(3) -0.001(3)
C17 0.068(5) 0.069(5) 0.097(6) 0.000(4) -0.035(4) 0.008(4)
C18 0.082(5) 0.063(4) 0.046(4) 0.001(4) -0.003(3) -0.012(3)
C19 0.109(7) 0.094(6) 0.066(5) -0.029(5) -0.007(5) -0.012(4)
C20 0.072(5) 0.040(3) 0.045(4) 0.001(3) -0.005(3) -0.001(3)
C21 0.094(5) 0.058(4) 0.060(4) 0.023(4) -0.012(4) 0.005(3)
O1A 0.060(3) 0.057(3) 0.090(4) -0.014(2) -0.020(2) 0.034(3)
C1A 0.063(4) 0.044(4) 0.085(5) 0.002(3) 0.027(4) -0.015(4)
O2A 0.085(3) 0.062(3) 0.035(2) -0.003(2) 0.005(2) 0.001(2)
C2A 0.058(4) 0.037(3) 0.105(6) 0.004(3) 0.017(4) 0.011(4)
C3A 0.049(4) 0.043(4) 0.072(5) -0.002(3) -0.010(3) 0.017(3)
O3A 0.139(6) 0.214(9) 0.094(5) -0.116(6) -0.047(4) 0.056(5)
O4A 0.085(4) 0.060(3) 0.100(4) 0.001(3) 0.047(3) 0.010(3)
C4A 0.051(3) 0.045(4) 0.047(3) -0.001(3) -0.005(3) 0.004(3)
C5A 0.094(5) 0.042(4) 0.048(4) 0.002(3) 0.026(4) -0.002(3)
O5A 0.197(8) 0.090(5) 0.080(4) 0.021(5) 0.060(5) -0.001(4)
C6A 0.058(4) 0.044(4) 0.100(6) 0.007(3) 0.037(4) 0.011(4)
C7A 0.049(4) 0.081(5) 0.077(5) -0.002(4) 0.004(4) 0.000(4)
C8A 0.044(4) 0.082(5) 0.066(5) -0.005(3) -0.004(3) 0.012(4)
C9A 0.055(4) 0.044(3) 0.039(3) 0.005(3) -0.005(3) 0.004(3)
C10A 0.072(4) 0.054(4) 0.046(4) -0.005(3) 0.014(3) -0.009(3)
C11A 0.046(3) 0.041(3) 0.045(3) -0.003(3) 0.005(3) -0.003(3)
C12A 0.041(3) 0.032(3) 0.041(3) -0.001(2) 0.000(2) 0.000(2)
C13A 0.052(3) 0.035(3) 0.036(3) 0.003(3) 0.004(2) -0.002(2)
C14A 0.047(3) 0.046(3) 0.047(3) 0.010(3) -0.001(3) 0.007(3)
C15A 0.065(4) 0.042(3) 0.042(3) -0.006(3) -0.003(3) -0.003(3)
C16A 0.055(4) 0.041(3) 0.055(4) -0.002(3) -0.004(3) -0.001(3)
N17A 0.052(3) 0.042(3) 0.045(3) -0.002(2) 0.001(2) 0.005(2)
C17A 0.067(4) 0.056(4) 0.067(4) -0.006(3) 0.013(3) 0.009(4)
C18A 0.058(4) 0.060(4) 0.054(4) -0.018(3) -0.011(3) 0.002(3)
C19A 0.074(5) 0.064(4) 0.074(5) -0.010(4) -0.002(4) 0.010(4)
C20A 0.062(4) 0.075(5) 0.059(4) -0.007(4) 0.004(3) -0.002(4)
C21A 0.105(7) 0.101(7) 0.077(5) -0.045(6) 0.011(5) 0.011(5)

loop_
_atom_site_label
_atom_site_occupancy
_atom_site_fract_x
_atom_site_fract_y
_atom_site_fract_z
_atom_site_U_iso_or_equiv
_atom_site_thermal_displace_type
_atom_site_calc_flag
_atom_site_refinement_flags
_atom_site_type_symbol
O1 1 -0.0290(6) 0.21828(14) 0.9851(6) 0.0606(12) Uani d . O
C1 1 0.2093(8) 0.2234(2) 1.4139(8) 0.0476(14) Uani d . C
H1 1 0.2037(8) 0.2099(2) 1.5176(8) 0.052 Uiso calc R H
O2 1 0.2078(5) 0.29327(12) 0.9770(5) 0.0480(10) Uani d . O
C2 1 0.1027(9) 0.2100(2) 1.2730(8) 0.051(2) Uani d . C
H2 1 0.0316(9) 0.1862(2) 1.2816(8) 0.057 Uiso calc R H
C3 1 0.0979(8) 0.2308(2) 1.1182(8) 0.0475(15) Uani d . C
O3 1 0.1890(10) 0.1871(3) 0.8574(8) 0.132(3) Uani d . O
O4 1 0.0586(5) 0.37410(12) 0.9479(5) 0.0519(11) Uani d . O
C4 1 0.2083(8) 0.2649(2) 1.1090(7) 0.0426(13) Uani d . C
C5 1 0.3209(8) 0.3286(2) 1.0387(7) 0.0413(13) Uani d . C
H5 1 0.4038(8) 0.3360(2) 0.9528(7) 0.045 Uiso calc R H
O5 1 0.2497(8) 0.4046(2) 0.7818(6) 0.082(2) Uani d . O
C6 1 0.2062(8) 0.3668(2) 1.0776(7) 0.0409(13) Uani d . C
H6 1 0.2863(8) 0.3912(2) 1.0795(7) 0.045 Uiso calc R H
C7 1 0.1308(8) 0.3646(2) 1.2453(8) 0.0459(14) Uani d . C
H7 1 0.0085(8) 0.3702(2) 1.2549(8) 0.051 Uiso calc R H
C8 1 0.2395(8) 0.3544(2) 1.3815(8) 0.0465(14) Uani d . C
H8 1 0.1972(8) 0.3547(2) 1.4893(8) 0.051 Uiso calc R H
C9 1 0.5286(8) 0.3187(2) 1.5108(8) 0.0482(15) Uani d . C
H9 1 0.5273(8) 0.3369(2) 1.6104(8) 0.053 Uiso calc R H
C10 1 0.4283(9) 0.2784(2) 1.5518(8) 0.056(2) Uani d . C
H10A 1 0.5164(9) 0.2588(2) 1.6042(8) 0.061 Uiso calc R H
H10B 1 0.3429(9) 0.2848(2) 1.6349(8) 0.061 Uiso calc R H
C11 1 0.3260(8) 0.2572(2) 1.4016(7) 0.0432(14) Uani d . C
C12 1 0.3293(7) 0.2754(2) 1.2439(7) 0.0395(13) Uani d . C
C13 1 0.4336(7) 0.3139(2) 1.2037(7) 0.0400(13) Uani d . C
C14 1 0.4325(8) 0.3423(2) 1.3582(7) 0.0430(13) Uani d . C
H14 1 0.5021(8) 0.3676(2) 1.3376(7) 0.047 Uiso calc R H
C15 1 0.6345(8) 0.3044(2) 1.1707(8) 0.051(2) Uani d . C
H15A 1 0.6366(8) 0.2842(2) 1.0794(8) 0.056 Uiso calc R H
H15B 1 0.6921(8) 0.3297(2) 1.1350(8) 0.056 Uiso calc R H
C16 1 0.7406(9) 0.2874(2) 1.3296(9) 0.061(2) Uani d . C
H16A 1 0.6977(9) 0.2596(2) 1.3522(9) 0.067 Uiso calc R H
H16B 1 0.8682(9) 0.2855(2) 1.3099(9) 0.067 Uiso calc R H
N17 1 0.7217(7) 0.3132(2) 1.4757(7) 0.0571(14) Uani d . N
C17 1 0.8356(11) 0.2977(3) 1.6263(11) 0.080(2) Uani d . C
H17A 1 0.8202(11) 0.3155(3) 1.7220(11) 0.096 Uiso calc R H
H17B 1 0.9610(11) 0.2978(3) 1.6025(11) 0.096 Uiso calc R H
H17C 1 0.7995(11) 0.2699(3) 1.6520(11) 0.096 Uiso calc R H
C18 1 0.0323(11) 0.1934(2) 0.8645(8) 0.064(2) Uani d . C
C19 1 -0.1182(13) 0.1772(3) 0.7433(10) 0.091(3) Uani d . C
H19A 1 -0.2328(13) 0.1867(3) 0.7775(10) 0.109 Uiso calc R H
H19B 1 -0.1159(13) 0.1473(3) 0.7442(10) 0.109 Uiso calc R H
H19C 1 -0.1025(13) 0.1871(3) 0.6306(10) 0.109 Uiso calc R H
C20 1 0.0987(10) 0.3953(2) 0.8098(8) 0.053(2) Uani d . C
C21 1 -0.0673(11) 0.4060(2) 0.6958(9) 0.072(2) Uani d . C
H21A 1 -0.1732(11) 0.3956(2) 0.7442(9) 0.086 Uiso calc R H
H21B 1 -0.0588(11) 0.3937(2) 0.5859(9) 0.086 Uiso calc R H
H21C 1 -0.0764(11) 0.4357(2) 0.6841(9) 0.086 Uiso calc R H
O1A 1 0.4553(6) 0.12531(14) 0.3081(6) 0.0705(14) Uani d . O
C1A 1 0.4015(9) 0.0917(2) 0.7494(10) 0.063(2) Uani d . C
H1A 1 0.3599(9) 0.1028(2) 0.8478(10) 0.069 Uiso calc R H
O2A 1 0.6238(7) 0.04226(14) 0.3357(5) 0.0609(12) Uani d . O
C2A 1 0.3962(10) 0.1155(2) 0.6042(11) 0.066(2) Uani d . C
H2A 1 0.3464(10) 0.1421(2) 0.6054(11) 0.073 Uiso calc R H
C3A 1 0.4626(9) 0.1011(2) 0.4572(9) 0.056(2) Uani d . C
O3A 1 0.7157(11) 0.1536(3) 0.3845(9) 0.152(4) Uani d . O
O4A 1 0.9753(7) 0.0568(2) 0.3785(7) 0.079(2) Uani d . O
C4A 1 0.5313(8) 0.0614(2) 0.4585(8) 0.0483(15) Uani d . C
C5A 1 0.7266(10) 0.0078(2) 0.4197(8) 0.060(2) Uani d . C
H5A 1 0.7308(10) -0.0157(2) 0.3409(8) 0.066 Uiso calc R H
O5A 1 1.0664(12) 0.0147(2) 0.1841(8) 0.120(3) Uani d . O
C6A 1 0.9246(9) 0.0221(2) 0.4799(11) 0.066(2) Uani d . C
H6A 1 1.0060(9) -0.0011(2) 0.4578(11) 0.072 Uiso calc R H
C7A 1 0.9569(9) 0.0325(3) 0.6602(10) 0.069(2) Uani d . C
H7A 1 1.0404(9) 0.0534(3) 0.6919(10) 0.076 Uiso calc R H
C8A 1 0.8745(9) 0.0140(2) 0.7789(10) 0.064(2) Uani d . C
H8A 1 0.9097(9) 0.0200(2) 0.8923(10) 0.071 Uiso calc R H
C9A 1 0.5878(8) -0.0191(2) 0.8755(7) 0.0465(14) Uani d . C
H9A 1 0.6568(8) -0.0270(2) 0.9824(7) 0.051 Uiso calc R H
C10A 1 0.4995(10) 0.0238(2) 0.9062(8) 0.057(2) Uani d . C
H10C 1 0.3835(10) 0.0191(2) 0.9523(8) 0.062 Uiso calc R H
H10D 1 0.5766(10) 0.0387(2) 0.9917(8) 0.062 Uiso calc R H
C11A 1 0.4682(8) 0.0511(2) 0.7516(7) 0.0442(13) Uani d . C
C12A 1 0.5261(7) 0.0367(2) 0.6004(7) 0.0381(13) Uani d . C
C13A 1 0.6145(8) -0.0045(2) 0.5714(7) 0.0409(13) Uani d . C
C14A 1 0.7261(8) -0.0165(2) 0.7379(7) 0.0468(14) Uani d . C
H14A 1 0.7795(8) -0.0442(2) 0.7242(7) 0.052 Uiso calc R H
C15A 1 0.4745(9) -0.0383(2) 0.5241(8) 0.0503(15) Uani d . C
H15C 1 0.3989(9) -0.0298(2) 0.4234(8) 0.055 Uiso calc R H
H15D 1 0.5367(9) -0.0638(2) 0.4973(8) 0.055 Uiso calc R H
C16A 1 0.3548(8) -0.0467(2) 0.6681(8) 0.0509(15) Uani d . C
H16C 1 0.2747(8) -0.0231(2) 0.6801(8) 0.056 Uiso calc R H
H16D 1 0.2800(8) -0.0710(2) 0.6407(8) 0.056 Uiso calc R H
N17A 1 0.4639(7) -0.05363(14) 0.8276(6) 0.0464(12) Uani d . N
C17A 1 0.3504(10) -0.0640(2) 0.9653(9) 0.063(2) Uani d . C
H17D 1 0.4264(10) -0.0684(2) 1.0688(9) 0.076 Uiso calc R H
H17E 1 0.2827(10) -0.0889(2) 0.9364(9) 0.076 Uiso calc R H
H17F 1 0.2677(10) -0.0415(2) 0.9808(9) 0.076 Uiso calc R H
C18A 1 0.5904(9) 0.1510(2) 0.2855(9) 0.058(2) Uani d . C
C19A 1 0.5651(10) 0.1735(2) 0.1226(9) 0.071(2) Uani d . C
H19D 1 0.4498(10) 0.1661(2) 0.0648(9) 0.085 Uiso calc R H
H19E 1 0.6607(10) 0.1662(2) 0.0530(9) 0.085 Uiso calc R H
H19F 1 0.5682(10) 0.2030(2) 0.1436(9) 0.085 Uiso calc R H
C20A 1 1.0375(10) 0.0493(3) 0.2297(9) 0.065(2) Uani d . C
C21A 1 1.0651(13) 0.0878(3) 0.1328(11) 0.094(3) Uani d . C
H21D 1 1.0318(13) 0.1115(3) 0.1979(11) 0.113 Uiso calc R H
H21E 1 0.9907(13) 0.0870(3) 0.0268(11) 0.113 Uiso calc R H
H21F 1 1.1906(13) 0.0901(3) 0.1108(11) 0.113 Uiso calc R H

loop_
_atom_type_symbol
_atom_type_description
_atom_type_scat_dispersion_real
_atom_type_scat_dispersion_imag
_atom_type_scat_source
C C 0.0181 0.0091 'International Tables Vol C Tables 4.2.6.8 and 6.1.1.4'
H H 0.0000 0.0000 'International Tables Vol C Tables 4.2.6.8 and 6.1.1.4'
N N 0.0311 0.0180 'International Tables Vol C Tables 4.2.6.8 and 6.1.1.4'
O O 0.0492 0.0322 'International Tables Vol C Tables 4.2.6.8 and 6.1.1.4'
Cl Cl 0.3639 0.7018 'International Tables Vol C Tables 4.2.6.8 and 6.1.1.4'

loop_
_geom_angle_atom_site_label_1
_geom_angle_atom_site_label_2
_geom_angle_atom_site_label_3
_geom_angle
_geom_angle_publ_flag
C18 O1 C3 117.0(5) y
C2 C1 C11 120.1(6) n
C4 O2 C5 107.2(4) n
C1 C2 C3 121.9(6) n
C4 C3 C2 117.4(6) y
C4 C3 O1 123.4(6) y
C2 C3 O1 119.0(5) y
C20 O4 C6 116.8(5) y
C3 C4 C12 120.5(5) n
C3 C4 O2 127.1(5) n
C12 C4 O2 112.3(5) n
O2 C5 C6 112.1(4) n
O2 C5 C13 107.0(4) n
C6 C5 C13 109.8(4) n
O4 C6 C7 108.7(5) y
O4 C6 C5 112.5(4) y
C7 C6 C5 113.3(4) y
C8 C7 C6 119.2(5) n
C7 C8 C14 118.6(5) n
N17 C9 C10 115.3(5) n
N17 C9 C14 107.3(5) n
C10 C9 C14 112.3(5) n
C11 C10 C9 115.5(5) n
C12 C11 C1 116.9(5) n
C12 C11 C10 118.1(5) n
C1 C11 C10 124.5(5) n
C11 C12 C4 122.3(5) n
C11 C12 C13 126.0(5) n
C4 C12 C13 110.5(5) n
C12 C13 C14 106.6(5) n
C12 C13 C5 100.3(4) n
C14 C13 C5 116.7(5) n
C12 C13 C15 112.7(5) n
C14 C13 C15 108.8(5) n
C5 C13 C15 111.6(5) n
C8 C14 C13 108.8(5) n
C8 C14 C9 114.1(5) n
C13 C14 C9 107.2(4) n
C16 C15 C13 111.3(5) n
N17 C16 C15 112.1(5) n
C16 N17 C17 111.2(6) n
C16 N17 C9 112.2(5) n
C17 N17 C9 112.2(6) n
O3 C18 O1 121.6(6) y
O3 C18 C19 125.9(7) y
O1 C18 C19 112.4(7) y
O5 C20 O4 123.6(6) y
O5 C20 C21 124.1(6) y
O4 C20 C21 112.2(6) y
C18A O1A C3A 118.9(5) y
C2A C1A C11A 121.0(6) n
C4A O2A C5A 106.7(4) n
C3A C2A C1A 121.8(6) n
C4A C3A C2A 117.6(6) y
C4A C3A O1A 120.4(6) y
C2A C3A O1A 121.9(6) y
C20A O4A C6A 118.6(6) y
C3A C4A O2A 128.0(6) n
C3A C4A C12A 120.3(6) n
O2A C4A C12A 111.4(5) n
O2A C5A C13A 104.4(5) n
O2A C5A C6A 110.4(5) n
C13A C5A C6A 112.6(5) n
O4A C6A C7A 109.5(6) y
O4A C6A C5A 109.8(6) y
C7A C6A C5A 115.6(5) y
C8A C7A C6A 123.2(7) n
C7A C8A C14A 121.8(7) n
N17A C9A C10A 116.8(5) n
N17A C9A C14A 107.0(5) n
C10A C9A C14A 111.9(5) n
C11A C10A C9A 115.3(5) n
C12A C11A C1A 116.0(6) n
C12A C11A C10A 117.9(5) n
C1A C11A C10A 125.8(6) n
C4A C12A C11A 122.9(5) n
C4A C12A C13A 109.9(5) n
C11A C12A C13A 126.7(5) n
C12A C13A C15A 111.8(5) n
C12A C13A C14A 107.4(4) n
C15A C13A C14A 109.4(5) n
C12A C13A C5A 99.2(4) n
C15A C13A C5A 112.7(5) n
C14A C13A C5A 115.9(5) n
C8A C14A C13A 110.6(5) n
C8A C14A C9A 113.5(5) n
C13A C14A C9A 105.8(4) n
C16A C15A C13A 111.7(5) n
N17A C16A C15A 111.1(5) n
C16A N17A C17A 111.5(5) n
C16A N17A C9A 113.2(4) n
C17A N17A C9A 111.4(5) n
O3A C18A O1A 121.5(7) y
O3A C18A C19A 125.9(7) y
O1A C18A C19A 112.6(6) y
O5A C20A O4A 121.6(7) y
O5A C20A C21A 126.0(8) y
O4A C20A C21A 112.4(8) y

loop_
_geom_bond_atom_site_label_1
_geom_bond_atom_site_label_2
_geom_bond_distance
_geom_bond_publ_flag
O1 C18 1.349(8) y
O1 C3 1.403(7) y
C1 C2 1.374(9) n
C1 C11 1.395(8) n
O2 C4 1.383(7) n
O2 C5 1.466(7) n
C2 C3 1.389(9) y
C3 C4 1.371(8) y
O3 C18 1.180(9) y
O4 C20 1.338(8) y
O4 C6 1.447(6) y
C4 C12 1.371(8) n
C5 C6 1.536(8) y
C5 C13 1.555(8) n
O5 C20 1.192(8) y
C6 C7 1.480(8) y
C7 C8 1.325(8) n
C8 C14 1.503(8) n
C9 N17 1.485(8) n
C9 C10 1.538(8) n
C9 C14 1.543(8) n
C10 C11 1.509(8) n
C11 C12 1.376(8) n
C12 C13 1.504(7) n
C13 C14 1.522(8) n
C13 C15 1.558(8) n
C15 C16 1.520(9) n
C16 N17 1.435(9) n
N17 C17 1.480(9) n
C18 C19 1.496(11) y
C20 C21 1.496(10) y
O1A C18A 1.319(8) y
O1A C3A 1.406(8) y
C1A C2A 1.375(10) n
C1A C11A 1.391(9) n
O2A C4A 1.377(7) n
O2A C5A 1.467(8) n
C2A C3A 1.376(10) y
C3A C4A 1.372(9) y
O3A C18A 1.161(8) y
O4A C20A 1.319(9) y
O4A C6A 1.440(8) y
C4A C12A 1.374(8) n
C5A C13A 1.562(8) n
C5A C6A 1.566(10) y
O5A C20A 1.191(10) y
C6A C7A 1.460(11) y
C7A C8A 1.303(10) n
C8A C14A 1.484(9) n
C9A N17A 1.466(8) n
C9A C10A 1.552(8) n
C9A C14A 1.554(8) n
C10A C11A 1.503(9) n
C11A C12A 1.380(8) n
C12A C13A 1.502(8) n
C13A C15A 1.523(8) n
C13A C14A 1.538(8) n
C15A C16A 1.521(9) n
C16A N17A 1.451(8) n
N17A C17A 1.466(8) n
C18A C19A 1.471(9) y
C20A C21A 1.478(11) y

loop_
_cod_related_entry_id
_cod_related_entry_database
_cod_related_entry_code
1 ChemSpider 4575379
